data_2005038
loop_
_publ_author_name
'Powell, D. R.'
'Whipple, W. L.'
'Reich, H. J.'

_publ_contact_author
;
    Dr Douglas R. Powell
    Department of Chemsitry
    University of Wisconsin
    Madison
    WI 53706-1322
    USA.
;
_publ_section_title
;
 Tetrakis(\m~3~-2-methyl-5-thienyl)tetrakis(diethyl
 ether-<i>O</i>)-<i>tetrahedro</i>-tetralithium
;
_journal_issue 6
_journal_name_full 'Acta Crystallographica Section C'
_journal_page_first 1346
_journal_page_last 1348
_journal_paper_doi 10.1107/S0108270196000546
_journal_volume 52
_journal_year 1996
_chemical_formula_iupac '[Li (C5 H5 S) (C4 H10 O)]4'
_chemical_formula_moiety 'C36 H60 Li4 O4 S4'
_chemical_formula_sum 'C36 H60 Li4 O4 S4'
_chemical_formula_weight 712.84
_chemical_name_systematic
;
 Tetrakis[(\mu3-5-methylthiophene-C2)-(diethylether-O)-lithium
;
_space_group_IT_number 88
_symmetry_cell_setting tetragonal
_symmetry_space_group_name_Hall '-I 4ad'
_symmetry_space_group_name_H-M 'I 41/a :2'
_atom_type_scat_source
;
International Tables for Crystallography (1992, Vol. C, Tables 4.2.6.8 and
6.1.1.4)
;
_cell_angle_alpha 90.00
_cell_angle_beta 90.00
_cell_angle_gamma 90.00
_cell_formula_units_Z 4
_cell_length_a 19.649(3)
_cell_length_b 19.649(3)
_cell_length_c 10.704(2)
_cell_measurement_reflns_used 25
_cell_measurement_temperature 111(2)
_cell_measurement_theta_max 25.0
_cell_measurement_theta_min 22.5
_cell_volume 4132.6(12)
_computing_cell_refinement XSCANS
_computing_data_collection 'XSCANS (Siemens, 1994)'
_computing_data_reduction XSCANS
_computing_molecular_graphics SHELXTL-Plus
_computing_publication_material SHELXL93
_computing_structure_refinement 'SHELXL93 (Sheldrick, 1993)'
_computing_structure_solution 'SHELXTL-Plus (Sheldrick, 1991)'
_diffrn_measurement_device 'Siemens P3f'
_diffrn_measurement_method \q/2\q
_diffrn_radiation_monochromator graphite
_diffrn_radiation_type CuK\a
_diffrn_radiation_wavelength 1.54184
_diffrn_reflns_av_R_equivalents 0.1217
_diffrn_reflns_limit_h_max 3
_diffrn_reflns_limit_h_min -19
_diffrn_reflns_limit_k_max 19
_diffrn_reflns_limit_k_min 0
_diffrn_reflns_limit_l_max 10
_diffrn_reflns_limit_l_min 0
_diffrn_reflns_number 1237
_diffrn_reflns_theta_max 50.00
_diffrn_reflns_theta_min 2.00
_diffrn_standards_decay_% 3.2
_diffrn_standards_interval_count 50
_diffrn_standards_number 3
_exptl_absorpt_coefficient_mu 2.361
_exptl_absorpt_correction_type none
_exptl_crystal_colour colorless
_exptl_crystal_density_diffrn 1.146
_exptl_crystal_density_method none
_exptl_crystal_description prism
_exptl_crystal_F_000 1536
_exptl_crystal_size_max 0.45
_exptl_crystal_size_mid 0.25
_exptl_crystal_size_min 0.25
_refine_diff_density_max 0.315
_refine_diff_density_min -0.286
_refine_ls_extinction_method none
_refine_ls_goodness_of_fit_all 1.097
_refine_ls_goodness_of_fit_obs 1.243
_refine_ls_hydrogen_treatment 'H atoms riding'
_refine_ls_matrix_type full
_refine_ls_number_constraints 0
_refine_ls_number_parameters 109
_refine_ls_number_reflns 965
_refine_ls_number_restraints 0
_refine_ls_R_factor_obs 0.0727
_refine_ls_shift/esd_max 0.024
_refine_ls_shift/esd_mean 0.005
_refine_ls_structure_factor_coef Fsqd
_refine_ls_weighting_details 'w = 1/[\s^2^(Fo^2^)+(0.0855P)^2^+13.4262P] where P=(Fo^2^+2Fc^2^)/3'
_refine_ls_weighting_scheme calc
_refine_ls_wR_factor_all 0.1918
_refine_ls_wR_factor_obs 0.1701
_reflns_number_observed 628
_reflns_number_total 965
_reflns_observed_criterion >2sigma(I)
_cod_data_source_file na1208.cif
_cod_data_source_block default
_cod_depositor_comments
;
The following automatic conversions were performed:

'_refine_ls_weighting_scheme' value 'calc w =
1/[\s^2^(Fo^2^)+(0.0855P)^2^+13.4262P] where P=(Fo^2^+2Fc^2^)/3' was
changed to 'calc'. New tag '_refine_ls_weighting_details' was
created. The value of the new tag was set to 'w =
1/[\s^2^(Fo^2^)+(0.0855P)^2^+13.4262P] where P=(Fo^2^+2Fc^2^)/3'.

Automatic conversion script
Id: cif_fix_values 3143 2015-03-26 13:38:13Z robertas 

2019-10-27
Z value and formula fixed to values more according to usual
chemical conventions.                 miguel
;
_cod_original_formula_sum 'C9 H15 Li O S'
_cod_original_formula_weight 178.21
_cod_original_formula_moiety 'C5 H5 S Li, C4 H10 O'
_cod_original_formula_iupac '[Li (C5 H5 S) (C4 H10 O)]'
_cod_original_formula_units_Z 16
_cod_original_sg_symbol_H-M 'I 41/a'
_cod_database_code 2005038

loop_
_symmetry_equiv_pos_as_xyz
'x, y, z'
'-x+1/2, -y, z+1/2'
'-y+3/4, x+1/4, z+1/4'
'y+3/4, -x+3/4, z+3/4'
'x+1/2, y+1/2, z+1/2'
'-x+1, -y+1/2, z+1'
'-y+5/4, x+3/4, z+3/4'
'y+5/4, -x+5/4, z+5/4'
'-x, -y, -z'
'x-1/2, y, -z-1/2'
'y-3/4, -x-1/4, -z-1/4'
'-y-3/4, x-3/4, -z-3/4'
'-x+1/2, -y+1/2, -z+1/2'
'x, y+1/2, -z'
'y-1/4, -x+1/4, -z+1/4'
'-y-1/4, x-1/4, -z-1/4'

loop_
_atom_site_aniso_label
_atom_site_aniso_U_11
_atom_site_aniso_U_22
_atom_site_aniso_U_33
_atom_site_aniso_U_12
_atom_site_aniso_U_13
_atom_site_aniso_U_23
Li1 0.045(8) 0.043(8) 0.034(7) -0.001(6) -0.008(6) 0.006(6)
S1 0.0504(14) 0.0496(14) 0.0486(13) -0.0093(10) -0.0050(11) -0.0051(11)
C2 0.044(5) 0.077(7) 0.049(5) -0.019(5) -0.019(4) 0.001(5)
C3 0.030(5) 0.068(6) 0.059(6) -0.003(4) -0.010(4) 0.001(5)
C4 0.052(5) 0.042(5) 0.055(6) -0.003(4) 0.003(5) -0.008(4)
C5 0.038(5) 0.031(4) 0.036(4) -0.003(3) 0.003(4) 0.000(4)
C6 0.054(6) 0.140(10) 0.059(6) -0.033(6) -0.012(5) -0.002(6)
O7 0.041(3) 0.065(4) 0.035(3) 0.002(3) 0.005(3) -0.008(3)
C8 0.050(5) 0.048(5) 0.066(6) 0.016(4) -0.003(5) -0.005(5)
C9 0.069(6) 0.051(6) 0.077(6) 0.000(5) -0.012(5) -0.002(5)
C10 0.115(10) 0.091(9) 0.071(8) 0.014(7) 0.017(7) -0.003(7)
C11 0.088(8) 0.092(8) 0.058(6) 0.014(6) -0.019(6) -0.006(6)

loop_
_atom_site_label
_atom_site_occupancy
_atom_site_fract_x
_atom_site_fract_y
_atom_site_fract_z
_atom_site_U_iso_or_equiv
_atom_site_thermal_displace_type
_atom_site_calc_flag
_atom_site_refinement_flags
_atom_site_type_symbol
Li1 1 .4663(6) .3095(6) -.0320(11) .041(3) Uani d . Li
S1 1 .59177(10) .36337(10) .0943(2) .0495(8) Uani d . S
C2 1 .6756(4) .3469(5) .1316(8) .057(2) Uani d . C
C3 1 .6959(4) .2914(5) .0659(8) .052(2) Uani d . C
H3A 1 .7402(4) .2722(5) .0717(8) .063 Uiso calc R H
C4 1 .6435(4) .2650(4) -.0131(8) .049(2) Uani d . C
H4A 1 .6516(4) .2267(4) -.0652(8) .059 Uiso calc R H
C5 1 .5801(4) .2968(3) -.0117(7) .035(2) Uani d . C
C6 1 .7138(4) .3878(5) .2246(9) .084(3) Uani d . C
H6A 1 .7538(4) .3622(5) .2526(9) .126 Uiso d R H
H6B 1 .6845(4) .3977(5) .2964(9) .126 Uiso d R H
H6C 1 .7285(4) .4306(5) .1860(9) .126 Uiso d R H
O7 1 .4284(2) .3837(3) .0791(4) .0470(15) Uani d . O
C8 1 .4096(4) .4495(4) .0294(8) .055(2) Uani d . C
H8A 1 .4410(4) .4618(4) -.0394(8) .066 Uiso calc R H
H8B 1 .4140(4) .4843(4) .0957(8) .066 Uiso calc R H
C9 1 .3381(4) .4489(4) -.0185(9) .066(3) Uani d . C
H9A 1 .3266(4) .4939(4) -.0516(9) .098 Uiso calc R H
H9B 1 .3070(4) .4374(4) .0499(9) .098 Uiso calc R H
H9C 1 .3339(4) .4148(4) -.0850(9) .098 Uiso calc R H
C10 1 .4160(6) .3838(6) .2099(10) .092(3) Uani d . C
H10A 1 .4494(6) .4139(6) .2516(10) .111 Uiso calc R H
H10B 1 .3699(6) .4022(6) .2262(10) .111 Uiso calc R H
C11 1 .4210(5) .3172(5) .2605(9) .079(3) Uani d . C
H11A 1 .4122(5) .3188(5) .3505(9) .119 Uiso calc R H
H11B 1 .4668(5) .2993(5) .2456(9) .119 Uiso calc R H
H11C 1 .3874(5) .2875(5) .2202(9) .119 Uiso calc R H

loop_
_geom_angle_atom_site_label_1
_geom_angle_atom_site_label_2
_geom_angle_atom_site_label_3
_geom_angle_site_symmetry_1
_geom_angle_site_symmetry_3
_geom_angle
_geom_angle_publ_flag
C2 S1 C5 . . 97.8(4) yes
C3 C2 C6 . . 129.3(8) yes
C3 C2 S1 . . 108.2(6) yes
C6 C2 S1 . . 122.5(8) yes
C2 C3 C4 . . 112.7(7) yes
C5 C4 C3 . . 118.3(7) yes
C4 C5 S1 . . 103.1(5) yes
C10 O7 C8 . . 108.5(6) yes
C10 O7 Li1 . . 130.1(6) yes
C8 O7 Li1 . . 121.4(6) yes
O7 C8 C9 . . 111.0(6) yes
C11 C10 O7 . . 111.2(8) yes
O7 Li1 C5 . . 112.8(6) yes
O7 Li1 C5 . 16_655 113.8(6) yes
C5 Li1 C5 16_655 . 103.1(5) yes
O7 Li1 C5 . 6_554 117.0(6) yes
C5 Li1 C5 16_655 6_554 102.2(5) yes
C5 Li1 C5 . 6_554 106.5(5) yes
O7 Li1 C4 . 6_554 93.1(5) ?
C5 Li1 C4 16_655 6_554 94.7(5) ?
C5 Li1 C4 . 6_554 138.3(6) ?
C5 Li1 C4 6_554 6_554 32.1(3) ?
O7 Li1 S1 . . 77.5(4) ?
O7 Li1 Li1 . 6_554 143.9(4) ?
C5 Li1 Li1 16_655 6_554 102.2(4) ?
C5 Li1 Li1 . 6_554 54.3(5) ?
C5 Li1 Li1 6_554 6_554 53.3(5) ?
C4 Li1 Li1 6_554 6_554 85.4(6) ?
O7 Li1 Li1 . 11_665 143.4(7) ?
C5 Li1 Li1 16_655 11_665 53.3(5) ?
C5 Li1 Li1 . 11_665 52.5(4) ?
C5 Li1 Li1 6_554 11_665 99.5(4) ?
C4 Li1 Li1 6_554 11_665 120.1(5) ?
Li1 Li1 Li1 6_554 11_665 60.8(2) yes
O7 Li1 Li1 . 16_655 146.8(7) ?
C5 Li1 Li1 16_655 16_655 52.5(5) ?
C5 Li1 Li1 . 16_655 100.3(4) ?
C5 Li1 Li1 6_554 16_655 52.3(4) ?
C4 Li1 Li1 6_554 16_655 62.0(4) ?
Li1 Li1 Li1 6_554 16_655 60.8(2) yes
Li1 Li1 Li1 11_665 16_655 58.5(5) yes
O7 Li1 C4 . 16_655 94.9(5) ?
C5 Li1 C4 16_655 16_655 30.0(3) ?
C5 Li1 C4 . 16_655 90.6(5) ?
C5 Li1 C4 6_554 16_655 132.2(6) ?
C4 Li1 C4 6_554 16_655 120.3(4) ?
Li1 Li1 C4 6_554 16_655 117.0(4) ?
Li1 Li1 C4 11_665 16_655 56.6(5) ?
Li1 Li1 C4 16_655 16_655 81.3(5) ?
C5 Li1 S1 16_655 . 118.1(5) ?
C5 Li1 S1 . . 35.3(2) ?
C5 Li1 S1 6_554 . 127.3(5) ?
C4 Li1 S1 6_554 . 147.1(5) ?
Li1 Li1 S1 6_554 . 84.4(5) ?
Li1 Li1 S1 11_665 . 81.1(4) ?
Li1 Li1 S1 16_655 . 135.4(5) ?
C4 Li1 S1 16_655 . 92.2(4) ?
C2 S1 Li1 . . 145.2(4) ?
C5 S1 Li1 . . 48.4(3) ?
C5 C4 Li1 . 6_554 61.0(5) ?
C3 C4 Li1 . 6_554 147.5(6) ?
C5 C4 Li1 . 11_665 54.3(5) ?
C3 C4 Li1 . 11_665 148.1(6) ?
Li1 C4 Li1 6_554 11_665 61.4(5) ?
C4 C5 Li1 . 11_665 95.6(6) ?
S1 C5 Li1 . 11_665 138.0(5) ?
C4 C5 Li1 . . 158.8(6) ?
S1 C5 Li1 . . 96.3(4) ?
Li1 C5 Li1 11_665 . 75.0(5) ?
C4 C5 Li1 . 6_554 86.9(5) ?
S1 C5 Li1 . 6_554 142.8(5) ?
Li1 C5 Li1 11_665 6_554 74.4(5) ?
Li1 C5 Li1 . 6_554 72.4(5) ?

loop_
_geom_bond_atom_site_label_1
_geom_bond_atom_site_label_2
_geom_bond_site_symmetry_2
_geom_bond_distance
_geom_bond_publ_flag
S1 C2 . 1.725(8) yes
S1 C5 . 1.748(7) yes
C2 C3 . 1.359(11) yes
C2 C6 . 1.483(11) yes
C3 C4 . 1.431(10) yes
C4 C5 . 1.393(10) yes
Li1 C5 . 2.260(14) yes
Li1 C5 16_655 2.259(14) yes
Li1 C5 6_554 2.290(15) yes
Li1 O7 . 2.024(13) yes
Li1 S1 . 3.004(12) yes
Li1 C4 16_655 2.768(14) ?
Li1 C4 6_554 2.615(14) ?
Li1 Li1 6_554 2.69(2) yes
Li1 Li1 11_665 2.75(2) yes
Li1 Li1 16_655 2.75(2) ?
C5 Li1 11_665 2.259(14) ?
C5 Li1 6_554 2.290(15) ?
C4 Li1 6_554 2.615(14) ?
C4 Li1 11_665 2.768(14) ?
O7 C10 . 1.421(11) yes
O7 C8 . 1.445(9) yes
C8 C9 . 1.496(11) yes
C10 C11 . 1.420(12) yes

loop_
_geom_torsion_atom_site_label_1
_geom_torsion_atom_site_label_2
_geom_torsion_atom_site_label_3
_geom_torsion_atom_site_label_4
_geom_torsion_site_symmetry_1
_geom_torsion_site_symmetry_4
_geom_torsion
O7 Li1 S1 C2 . . 161.6(5)
C5 Li1 S1 C2 16_655 . -88.0(8)
C5 Li1 S1 C2 . . -15.9(8)
C5 Li1 S1 C2 6_554 . 47.0(10)
C4 Li1 S1 C2 6_554 . 85.5(12)
Li1 Li1 S1 C2 6_554 . 13.0(7)
Li1 Li1 S1 C2 11_665 . -48.3(8)
Li1 Li1 S1 C2 16_655 . -24.2(12)
C4 Li1 S1 C2 16_655 . -103.9(6)
O7 Li1 S1 C5 . . 177.4(6)
C5 Li1 S1 C5 16_655 . -72.1(5)
C5 Li1 S1 C5 . . 0.0
C5 Li1 S1 C5 6_554 . 62.9(6)
C4 Li1 S1 C5 6_554 . 101.4(10)
Li1 Li1 S1 C5 6_554 . 28.9(4)
Li1 Li1 S1 C5 11_665 . -32.4(4)
Li1 Li1 S1 C5 16_655 . -8.3(7)
C4 Li1 S1 C5 16_655 . -88.0(5)
C5 S1 C2 C3 . . -0.2(7)
Li1 S1 C2 C3 . . 11.7(10)
C5 S1 C2 C6 . . -178.1(7)
Li1 S1 C2 C6 . . -166.2(6)
C6 C2 C3 C4 . . 178.5(8)
S1 C2 C3 C4 . . 0.8(9)
C2 C3 C4 C5 . . -1.3(11)
C2 C3 C4 Li1 . 6_554 -80.9(13)
C2 C3 C4 Li1 . 11_665 65.9(14)
C3 C4 C5 S1 . . 1.0(9)
Li1 C4 C5 S1 6_554 . 143.8(6)
Li1 C4 C5 S1 11_665 . -142.2(6)
C3 C4 C5 Li1 . 11_665 143.2(7)
Li1 C4 C5 Li1 6_554 11_665 -74.0(5)
Li1 C4 C5 Li1 11_665 11_665 0.0
C3 C4 C5 Li1 . . -154.5(15)
Li1 C4 C5 Li1 6_554 . -11.7(15)
Li1 C4 C5 Li1 11_665 . 62.3(18)
C3 C4 C5 Li1 . 6_554 -142.8(7)
Li1 C4 C5 Li1 6_554 6_554 0.0
Li1 C4 C5 Li1 11_665 6_554 74.0(5)
C2 S1 C5 C4 . . -0.4(6)
Li1 S1 C5 C4 . . -171.3(7)
C2 S1 C5 Li1 . 11_665 -114.6(7)
Li1 S1 C5 Li1 . 11_665 74.5(7)
C2 S1 C5 Li1 . . 170.9(5)
Li1 S1 C5 Li1 . . 0.0
C2 S1 C5 Li1 . 6_554 102.0(9)
Li1 S1 C5 Li1 . 6_554 -69.0(8)
O7 Li1 C5 C4 . . 153.3(16)
C5 Li1 C5 C4 16_655 . -83.5(19)
C5 Li1 C5 C4 6_554 . 24.(2)
C4 Li1 C5 C4 6_554 . 29.(2)
Li1 Li1 C5 C4 6_554 . 12.3(16)
Li1 Li1 C5 C4 11_665 . -65.8(18)
Li1 Li1 C5 C4 16_655 . -30.(2)
C4 Li1 C5 C4 16_655 . -111.1(17)
S1 Li1 C5 C4 . . 156.(2)
O7 Li1 C5 S1 . . -2.7(6)
C5 Li1 C5 S1 16_655 . 120.5(5)
C5 Li1 C5 S1 6_554 . -132.4(4)
C4 Li1 C5 S1 6_554 . -126.7(8)
Li1 Li1 C5 S1 6_554 . -143.7(4)
Li1 Li1 C5 S1 11_665 . 138.2(5)
Li1 Li1 C5 S1 16_655 . 174.1(5)
C4 Li1 C5 S1 16_655 . 92.9(4)
S1 Li1 C5 S1 . . 0.0
O7 Li1 C5 Li1 . 11_665 -140.9(7)
C5 Li1 C5 Li1 16_655 11_665 -17.7(5)
C5 Li1 C5 Li1 6_554 11_665 89.4(5)
C4 Li1 C5 Li1 6_554 11_665 95.1(8)
Li1 Li1 C5 Li1 6_554 11_665 78.1(4)
Li1 Li1 C5 Li1 11_665 11_665 0.0
Li1 Li1 C5 Li1 16_655 11_665 35.9(6)
C4 Li1 C5 Li1 16_655 11_665 -45.3(5)
S1 Li1 C5 Li1 . 11_665 -138.2(5)
O7 Li1 C5 Li1 . 6_554 141.0(4)
C5 Li1 C5 Li1 16_655 6_554 -95.8(5)
C5 Li1 C5 Li1 6_554 6_554 11.4(7)
C4 Li1 C5 Li1 6_554 6_554 17.0(10)
Li1 Li1 C5 Li1 6_554 6_554 0.0
Li1 Li1 C5 Li1 11_665 6_554 -78.1(4)
Li1 Li1 C5 Li1 16_655 6_554 -42.1(7)
C4 Li1 C5 Li1 16_655 6_554 -123.4(3)
S1 Li1 C5 Li1 . 6_554 143.7(4)
C5 Li1 O7 C10 16_655 . 167.3(8)
C5 Li1 O7 C10 . . -75.7(10)
C5 Li1 O7 C10 6_554 . 48.4(11)
C4 Li1 O7 C10 6_554 . 70.8(9)
Li1 Li1 O7 C10 6_554 . -15.6(18)
Li1 Li1 O7 C10 11_665 . -132.9(12)
Li1 Li1 O7 C10 16_655 . 110.0(15)
C4 Li1 O7 C10 16_655 . -168.5(8)
S1 Li1 O7 C10 . . -77.3(8)
C5 Li1 O7 C8 16_655 . -13.4(9)
C5 Li1 O7 C8 . . 103.6(7)
C5 Li1 O7 C8 6_554 . -132.4(6)
C4 Li1 O7 C8 6_554 . -109.9(6)
Li1 Li1 O7 C8 6_554 . 163.7(12)
Li1 Li1 O7 C8 11_665 . 46.4(13)
Li1 Li1 O7 C8 16_655 . -70.7(14)
C4 Li1 O7 C8 16_655 . 10.8(7)
S1 Li1 O7 C8 . . 102.0(5)
C10 O7 C8 C9 . . -94.0(8)
Li1 O7 C8 C9 . . 86.6(8)
C8 O7 C10 C11 . . 168.9(7)
Li1 O7 C10 C11 . . -11.7(13)
